data_7005494
loop_
_publ_author_name
'Kulcsar, Monika'
'Beleaga, Anca'
'Silvestru, Cristian'
'Nicolescu, Alina'
'Deleanu, Calin'
'Todasca, Cristina'
'Silvestru, Anca'

_publ_section_title
;
 Solid state structure and solution behaviour of organoselenium(II)
 compounds containing 2-{E(CH2CH2)2NCH2}C6H4 groups (E = O, NMe).
;
_journal_issue 21
_journal_name_full 'Dalton transactions (Cambridge, England : 2003)'
_journal_page_first 2187
_journal_page_last 2196
_journal_paper_doi 10.1039/b702629c
_journal_year 2007
_chemical_formula_moiety 'C11 H14 I N O Se'
_chemical_formula_sum 'C11 H14 I N O Se'
_chemical_formula_weight 382.09
_chemical_name_systematic
;
?
;
_space_group_IT_number 14
_symmetry_cell_setting monoclinic
_symmetry_space_group_name_Hall '-P 2yn'
_symmetry_space_group_name_H-M 'P 1 21/n 1'
_atom_sites_solution_hydrogens geom
_atom_sites_solution_primary direct
_atom_sites_solution_secondary difmap
_audit_creation_method SHELXL-97
_cell_angle_alpha 90.00
_cell_angle_beta 97.3370(10)
_cell_angle_gamma 90.00
_cell_formula_units_Z 4
_cell_length_a 8.2818(7)
_cell_length_b 14.3309(12)
_cell_length_c 10.7167(9)
_cell_measurement_reflns_used 3825
_cell_measurement_temperature 297(2)
_cell_measurement_theta_max 26.04
_cell_measurement_theta_min 2.39
_cell_volume 1261.50(18)
_computing_cell_refinement 'Bruker SMART'
_computing_data_collection 'Bruker SMART'
_computing_data_reduction 'Bruker SAINT'
_computing_molecular_graphics 'Bruker SHELXTL'
_computing_publication_material 'Bruker SHELXTL'
_computing_structure_refinement 'Bruker SHELXTL'
_computing_structure_solution 'Bruker SHELXTL'
_diffrn_ambient_temperature 297(2)
_diffrn_measured_fraction_theta_full 0.998
_diffrn_measured_fraction_theta_max 0.998
_diffrn_measurement_device_type 'CCD area detector'
_diffrn_measurement_method 'phi and omega scans'
_diffrn_radiation_monochromator graphite
_diffrn_radiation_source 'fine-focus sealed tube'
_diffrn_radiation_type MoK\a
_diffrn_radiation_wavelength 0.71073
_diffrn_reflns_av_R_equivalents 0.0330
_diffrn_reflns_av_sigmaI/netI 0.0292
_diffrn_reflns_limit_h_max 10
_diffrn_reflns_limit_h_min -10
_diffrn_reflns_limit_k_max 17
_diffrn_reflns_limit_k_min -17
_diffrn_reflns_limit_l_max 13
_diffrn_reflns_limit_l_min -13
_diffrn_reflns_number 9982
_diffrn_reflns_theta_full 26.37
_diffrn_reflns_theta_max 26.37
_diffrn_reflns_theta_min 2.39
_exptl_absorpt_coefficient_mu 5.399
_exptl_absorpt_correction_T_max 0.5528
_exptl_absorpt_correction_T_min 0.260
_exptl_absorpt_correction_type multi-scan
_exptl_absorpt_process_details 'Bruker, 2001.'
_exptl_crystal_colour brown
_exptl_crystal_density_diffrn 2.012
_exptl_crystal_density_method 'not measured'
_exptl_crystal_description block
_exptl_crystal_F_000 728
_exptl_crystal_size_max 0.32
_exptl_crystal_size_mid 0.15
_exptl_crystal_size_min 0.11
_refine_diff_density_max 0.580
_refine_diff_density_min -0.841
_refine_diff_density_rms 0.096
_refine_ls_extinction_method none
_refine_ls_goodness_of_fit_ref 1.174
_refine_ls_hydrogen_treatment constr
_refine_ls_matrix_type full
_refine_ls_number_parameters 136
_refine_ls_number_reflns 2578
_refine_ls_number_restraints 0
_refine_ls_restrained_S_all 1.174
_refine_ls_R_factor_all 0.0354
_refine_ls_R_factor_gt 0.0318
_refine_ls_shift/su_max 0.001
_refine_ls_shift/su_mean 0.000
_refine_ls_structure_factor_coef Fsqd
_refine_ls_weighting_details 'calc w=1/[\s^2^(Fo^2^)+(0.0222P)^2^+0.9789P] where P=(Fo^2^+2Fc^2^)/3'
_refine_ls_weighting_scheme calc
_refine_ls_wR_factor_gt 0.0652
_refine_ls_wR_factor_ref 0.0667
_reflns_number_gt 2407
_reflns_number_total 2578
_reflns_threshold_expression >2sigma(I)
_cod_data_source_file b702629c.txt
_cod_data_source_block 238rich
_cod_depositor_comments
;
The following automatic conversions were performed:
'_symmetry_cell_setting' value 'Monoclinic' changed to 'monoclinic'
according to '/home/saulius/struct/CIF-dictionaries/cif_core.dic'
dictionary named 'cif_core.dic' version 2.4.1 from 2010-06-29.

Automatic conversion script
Id: cif_fix_enum 1527 2010-12-29 10:47:43Z saulius 
;
_cod_original_sg_symbol_H-M 'P2(1)/n '
_cod_database_code 7005494

loop_
_symmetry_equiv_pos_as_xyz
'x, y, z'
'-x+1/2, y+1/2, -z+1/2'
'-x, -y, -z'
'x-1/2, -y-1/2, z-1/2'

loop_
_atom_site_label
_atom_site_type_symbol
_atom_site_fract_x
_atom_site_fract_y
_atom_site_fract_z
_atom_site_U_iso_or_equiv
_atom_site_adp_type
_atom_site_occupancy
_atom_site_symmetry_multiplicity
_atom_site_calc_flag
_atom_site_refinement_flags
_atom_site_disorder_assembly
_atom_site_disorder_group
C1 C 0.7246(4) 0.1247(3) 0.7676(3) 0.0329(8) Uani 1 1 d . . .
C2 C 0.6243(4) 0.2017(3) 0.7796(4) 0.0378(9) Uani 1 1 d . . .
C3 C 0.5556(5) 0.2124(4) 0.8896(4) 0.0523(11) Uani 1 1 d . . .
H3 H 0.4893 0.2637 0.8988 0.063 Uiso 1 1 calc R . .
C4 C 0.5831(6) 0.1489(4) 0.9853(4) 0.0603(14) Uani 1 1 d . . .
H4 H 0.5372 0.1576 1.0592 0.072 Uiso 1 1 calc R . .
C5 C 0.6793(6) 0.0718(4) 0.9718(4) 0.0588(13) Uani 1 1 d . . .
H5 H 0.6957 0.0278 1.0360 0.071 Uiso 1 1 calc R . .
C6 C 0.7516(5) 0.0594(3) 0.8632(4) 0.0435(10) Uani 1 1 d . . .
H6 H 0.8175 0.0079 0.8546 0.052 Uiso 1 1 calc R . .
C7 C 0.5990(5) 0.2685(3) 0.6718(4) 0.0402(9) Uani 1 1 d . . .
H7A H 0.4970 0.3016 0.6726 0.048 Uiso 1 1 calc R . .
H7B H 0.6867 0.3138 0.6783 0.048 Uiso 1 1 calc R . .
C8 C 0.6209(5) 0.2756(3) 0.4474(4) 0.0366(9) Uani 1 1 d . . .
H8A H 0.7257 0.3064 0.4643 0.044 Uiso 1 1 calc R . .
H8B H 0.5371 0.3232 0.4371 0.044 Uiso 1 1 calc R . .
C9 C 0.6148(5) 0.2192(3) 0.3282(4) 0.0424(9) Uani 1 1 d . . .
H9A H 0.6292 0.2605 0.2587 0.051 Uiso 1 1 calc R . .
H9B H 0.7036 0.1746 0.3367 0.051 Uiso 1 1 calc R . .
C10 C 0.4418(6) 0.1104(3) 0.4018(4) 0.0501(11) Uani 1 1 d . . .
H10A H 0.5279 0.0641 0.4113 0.060 Uiso 1 1 calc R . .
H10B H 0.3390 0.0779 0.3819 0.060 Uiso 1 1 calc R . .
C11 C 0.4414(4) 0.1622(3) 0.5236(4) 0.0402(9) Uani 1 1 d . . .
H11A H 0.3503 0.2053 0.5166 0.048 Uiso 1 1 calc R . .
H11B H 0.4284 0.1183 0.5905 0.048 Uiso 1 1 calc R . .
I1 I 1.08198(3) 0.01463(2) 0.69359(3) 0.04835(11) Uani 1 1 d . . .
N1 N 0.5959(3) 0.2146(2) 0.5548(3) 0.0313(7) Uani 1 1 d . . .
O1 O 0.4653(4) 0.1710(2) 0.3011(3) 0.0508(7) Uani 1 1 d . . .
Se1 Se 0.81358(4) 0.11792(2) 0.60993(3) 0.03100(11) Uani 1 1 d . . .

loop_
_atom_site_aniso_label
_atom_site_aniso_U_11
_atom_site_aniso_U_22
_atom_site_aniso_U_33
_atom_site_aniso_U_23
_atom_site_aniso_U_13
_atom_site_aniso_U_12
C1 0.0314(19) 0.042(2) 0.0263(18) -0.0030(15) 0.0059(15) -0.0087(16)
C2 0.0292(19) 0.048(2) 0.037(2) -0.0087(17) 0.0049(16) -0.0027(17)
C3 0.037(2) 0.079(3) 0.042(2) -0.014(2) 0.0087(19) 0.002(2)
C4 0.046(3) 0.102(4) 0.036(2) -0.011(3) 0.018(2) -0.013(3)
C5 0.060(3) 0.083(4) 0.032(2) 0.012(2) 0.003(2) -0.019(3)
C6 0.043(2) 0.048(2) 0.039(2) 0.0054(18) 0.0053(18) -0.0040(19)
C7 0.039(2) 0.037(2) 0.045(2) -0.0090(17) 0.0049(17) 0.0084(17)
C8 0.034(2) 0.029(2) 0.046(2) 0.0066(16) 0.0037(17) 0.0032(16)
C9 0.048(2) 0.042(2) 0.038(2) 0.0072(18) 0.0062(18) 0.0053(19)
C10 0.052(3) 0.045(2) 0.049(2) 0.004(2) -0.010(2) -0.012(2)
C11 0.0271(19) 0.047(2) 0.045(2) 0.0041(18) -0.0004(16) -0.0046(17)
I1 0.04645(18) 0.04869(18) 0.04867(18) 0.00106(12) 0.00130(13) 0.01977(12)
N1 0.0284(15) 0.0307(16) 0.0344(16) 0.0012(13) 0.0025(12) 0.0032(13)
O1 0.0572(19) 0.0527(18) 0.0386(16) 0.0039(13) -0.0089(13) -0.0010(15)
Se1 0.0323(2) 0.0309(2) 0.0302(2) 0.00041(14) 0.00540(15) 0.00183(15)

loop_
_atom_type_symbol
_atom_type_description
_atom_type_scat_dispersion_real
_atom_type_scat_dispersion_imag
_atom_type_scat_source
C C 0.0033 0.0016 'International Tables Vol C Tables 4.2.6.8 and 6.1.1.4'
H H 0.0000 0.0000 'International Tables Vol C Tables 4.2.6.8 and 6.1.1.4'
N N 0.0061 0.0033 'International Tables Vol C Tables 4.2.6.8 and 6.1.1.4'
O O 0.0106 0.0060 'International Tables Vol C Tables 4.2.6.8 and 6.1.1.4'
Se Se -0.0929 2.2259 'International Tables Vol C Tables 4.2.6.8 and 6.1.1.4'
I I -0.4742 1.8119 'International Tables Vol C Tables 4.2.6.8 and 6.1.1.4'

loop_
_geom_angle_atom_site_label_1
_geom_angle_atom_site_label_2
_geom_angle_atom_site_label_3
_geom_angle
_geom_angle_site_symmetry_1
_geom_angle_site_symmetry_3
_geom_angle_publ_flag
C6 C1 C2 120.5(4) . . ?
C6 C1 Se1 124.7(3) . . ?
C2 C1 Se1 114.7(3) . . ?
C3 C2 C1 118.7(4) . . ?
C3 C2 C7 123.8(4) . . ?
C1 C2 C7 117.5(3) . . ?
C4 C3 C2 121.3(4) . . ?
C4 C3 H3 119.4 . . ?
C2 C3 H3 119.4 . . ?
C3 C4 C5 119.8(4) . . ?
C3 C4 H4 120.1 . . ?
C5 C4 H4 120.1 . . ?
C4 C5 C6 120.5(4) . . ?
C4 C5 H5 119.8 . . ?
C6 C5 H5 119.8 . . ?
C1 C6 C5 119.3(4) . . ?
C1 C6 H6 120.4 . . ?
C5 C6 H6 120.4 . . ?
N1 C7 C2 107.9(3) . . ?
N1 C7 H7A 110.1 . . ?
C2 C7 H7A 110.1 . . ?
N1 C7 H7B 110.1 . . ?
C2 C7 H7B 110.1 . . ?
H7A C7 H7B 108.4 . . ?
N1 C8 C9 110.5(3) . . ?
N1 C8 H8A 109.6 . . ?
C9 C8 H8A 109.6 . . ?
N1 C8 H8B 109.6 . . ?
C9 C8 H8B 109.6 . . ?
H8A C8 H8B 108.1 . . ?
O1 C9 C8 111.7(3) . . ?
O1 C9 H9A 109.3 . . ?
C8 C9 H9A 109.3 . . ?
O1 C9 H9B 109.3 . . ?
C8 C9 H9B 109.3 . . ?
H9A C9 H9B 107.9 . . ?
O1 C10 C11 112.0(3) . . ?
O1 C10 H10A 109.2 . . ?
C11 C10 H10A 109.2 . . ?
O1 C10 H10B 109.2 . . ?
C11 C10 H10B 109.2 . . ?
H10A C10 H10B 107.9 . . ?
N1 C11 C10 110.4(3) . . ?
N1 C11 H11A 109.6 . . ?
C10 C11 H11A 109.6 . . ?
N1 C11 H11B 109.6 . . ?
C10 C11 H11B 109.6 . . ?
H11A C11 H11B 108.1 . . ?
C7 N1 C8 111.4(3) . . ?
C7 N1 C11 112.3(3) . . ?
C8 N1 C11 109.0(3) . . ?
C7 N1 Se1 99.8(2) . . ?
C8 N1 Se1 111.9(2) . . ?
C11 N1 Se1 112.3(2) . . ?
C9 O1 C10 110.2(3) . . ?
C1 Se1 N1 79.58(13) . . ?
C1 Se1 I1 97.24(11) . . ?
N1 Se1 I1 174.52(7) . . ?

loop_
_geom_bond_atom_site_label_1
_geom_bond_atom_site_label_2
_geom_bond_distance
_geom_bond_site_symmetry_2
_geom_bond_publ_flag
C1 C6 1.385(5) . ?
C1 C2 1.397(5) . ?
C1 Se1 1.930(3) . ?
C2 C3 1.382(5) . ?
C2 C7 1.494(5) . ?
C3 C4 1.368(7) . ?
C3 H3 0.9300 . ?
C4 C5 1.380(7) . ?
C4 H4 0.9300 . ?
C5 C6 1.387(6) . ?
C5 H5 0.9300 . ?
C6 H6 0.9300 . ?
C7 N1 1.470(5) . ?
C7 H7A 0.9700 . ?
C7 H7B 0.9700 . ?
C8 N1 1.481(5) . ?
C8 C9 1.507(5) . ?
C8 H8A 0.9700 . ?
C8 H8B 0.9700 . ?
C9 O1 1.415(5) . ?
C9 H9A 0.9700 . ?
C9 H9B 0.9700 . ?
C10 O1 1.418(5) . ?
C10 C11 1.502(6) . ?
C10 H10A 0.9700 . ?
C10 H10B 0.9700 . ?
C11 N1 1.484(5) . ?
C11 H11A 0.9700 . ?
C11 H11B 0.9700 . ?
I1 Se1 2.7252(5) . ?
N1 Se1 2.291(3) . ?

loop_
_geom_torsion_atom_site_label_1
_geom_torsion_atom_site_label_2
_geom_torsion_atom_site_label_3
_geom_torsion_atom_site_label_4
_geom_torsion
_geom_torsion_site_symmetry_1
_geom_torsion_site_symmetry_2
_geom_torsion_site_symmetry_3
_geom_torsion_site_symmetry_4
_geom_torsion_publ_flag
C6 C1 C2 C3 1.4(6) . . . . ?
Se1 C1 C2 C3 -179.8(3) . . . . ?
C6 C1 C2 C7 -179.2(3) . . . . ?
Se1 C1 C2 C7 -0.4(4) . . . . ?
C1 C2 C3 C4 -0.6(6) . . . . ?
C7 C2 C3 C4 -180.0(4) . . . . ?
C2 C3 C4 C5 -1.0(7) . . . . ?
C3 C4 C5 C6 1.6(7) . . . . ?
C2 C1 C6 C5 -0.7(6) . . . . ?
Se1 C1 C6 C5 -179.4(3) . . . . ?
C4 C5 C6 C1 -0.8(7) . . . . ?
C3 C2 C7 N1 -145.4(4) . . . . ?
C1 C2 C7 N1 35.2(4) . . . . ?
N1 C8 C9 O1 57.8(4) . . . . ?
O1 C10 C11 N1 -57.5(4) . . . . ?
C2 C7 N1 C8 -162.9(3) . . . . ?
C2 C7 N1 C11 74.5(4) . . . . ?
C2 C7 N1 Se1 -44.6(3) . . . . ?
C9 C8 N1 C7 -179.2(3) . . . . ?
C9 C8 N1 C11 -54.8(4) . . . . ?
C9 C8 N1 Se1 70.1(3) . . . . ?
C10 C11 N1 C7 178.4(3) . . . . ?
C10 C11 N1 C8 54.6(4) . . . . ?
C10 C11 N1 Se1 -70.0(3) . . . . ?
C8 C9 O1 C10 -58.9(4) . . . . ?
C11 C10 O1 C9 58.9(5) . . . . ?
C6 C1 Se1 N1 158.1(3) . . . . ?
C2 C1 Se1 N1 -20.6(3) . . . . ?
C6 C1 Se1 I1 -26.4(3) . . . . ?
C2 C1 Se1 I1 154.9(3) . . . . ?
C7 N1 Se1 C1 36.9(2) . . . . ?
C8 N1 Se1 C1 154.8(3) . . . . ?
C11 N1 Se1 C1 -82.2(2) . . . . ?
